data_7134758
loop_
_publ_author_name
'Zhang, Zhiyu'
'Xu, Zhenxun'
'Zhang, Aihui'
'Bai, Fenghua'
'Hashikawa, Yoshifumi'
'Chaolumen, ?'

_publ_section_title
;
 Synthesis of a twisted azananographene featuring a diquinoxaline-fused
 pyrene.
;
_journal_issue 61
_journal_name_full 'Chemical communications (Cambridge, England)'
_journal_page_first 11401
_journal_page_last 11404
_journal_paper_doi 10.1039/d5cc02120k
_journal_volume 61
_journal_year 2025
_chemical_formula_sum 'C50.2 H52.96 Cl3.06 N2'
_chemical_formula_weight 792.68
_space_group_crystal_system triclinic
_space_group_IT_number 2
_space_group_name_Hall '-P 1'
_space_group_name_H-M_alt 'P -1'
_atom_sites_solution_hydrogens geom
_audit_creation_method SHELXL-2018/3
_audit_update_record
;
2025-06-20 deposited with the CCDC.	2025-06-24 downloaded from the CCDC.
;
_cell_angle_alpha 83.827(2)
_cell_angle_beta 84.966(2)
_cell_angle_gamma 86.326(2)
_cell_formula_units_Z 2
_cell_length_a 9.4575(3)
_cell_length_b 13.1091(4)
_cell_length_c 17.8161(6)
_cell_measurement_reflns_used 18649
_cell_measurement_temperature 100(2)
_cell_measurement_theta_max 72.7450
_cell_measurement_theta_min 3.9720
_cell_volume 2184.22(12)
_computing_cell_refinement 'CrysAlisPro 1.171.43.121a (Rigaku OD, 2024)'
_computing_data_collection 'CrysAlisPro system (CCD 43.121a 64-bit (release 24-04-2024))'
_computing_data_reduction 'CrysAlisPro 1.171.43.121a (Rigaku OD, 2024)'
_computing_molecular_graphics 'Yadokari-XG (Wakita, Nemoto et al., 2009)'
_computing_publication_material 'Yadokari-XG (Wakita, Nemoto et al., 2009)'
_computing_structure_refinement 'SHELXL-2018/3 (Sheldrick, 2018)'
_computing_structure_solution 'SHELXT 2018/2 (Sheldrick, 2018)'
_diffrn_ambient_temperature 100(2)
_diffrn_measured_fraction_theta_full 0.968
_diffrn_measured_fraction_theta_max 0.968
_diffrn_measurement_device_type 'ROD, Synergy Custom system, HyPix-Arc 150'
_diffrn_measurement_method '\w scans'
_diffrn_radiation_type CuK\a
_diffrn_radiation_wavelength 1.54184
_diffrn_reflns_av_R_equivalents 0.0290
_diffrn_reflns_av_unetI/netI 0.0308
_diffrn_reflns_Laue_measured_fraction_full 0.968
_diffrn_reflns_Laue_measured_fraction_max 0.968
_diffrn_reflns_limit_h_max 10
_diffrn_reflns_limit_h_min -11
_diffrn_reflns_limit_k_max 16
_diffrn_reflns_limit_k_min -16
_diffrn_reflns_limit_l_max 21
_diffrn_reflns_limit_l_min -21
_diffrn_reflns_number 33573
_diffrn_reflns_point_group_measured_fraction_full 0.968
_diffrn_reflns_point_group_measured_fraction_max 0.968
_diffrn_reflns_theta_full 67.684
_diffrn_reflns_theta_max 73.270
_diffrn_reflns_theta_min 4.008
_diffrn_source 'Rotating-anode X-ray tube'
_exptl_absorpt_coefficient_mu 2.195
_exptl_absorpt_correction_T_max 1.00000
_exptl_absorpt_correction_T_min 0.81882
_exptl_absorpt_correction_type multi-scan
_exptl_absorpt_process_details
;
CrysAlisPro 1.171.43.121a (Rigaku Oxford Diffraction, 2024)
Empirical absorption correction using spherical harmonics,
implemented in SCALE3 ABSPACK scaling algorithm.
;
_exptl_crystal_colour 'light yellow'
_exptl_crystal_density_diffrn 1.205
_exptl_crystal_description block
_exptl_crystal_F_000 840
_exptl_crystal_size_max 0.15
_exptl_crystal_size_mid 0.11
_exptl_crystal_size_min 0.09
_refine_diff_density_max 0.544
_refine_diff_density_min -0.615
_refine_diff_density_rms 0.057
_refine_ls_extinction_method none
_refine_ls_goodness_of_fit_ref 1.041
_refine_ls_hydrogen_treatment constr
_refine_ls_matrix_type full
_refine_ls_number_parameters 704
_refine_ls_number_reflns 8178
_refine_ls_number_restraints 787
_refine_ls_restrained_S_all 1.071
_refine_ls_R_factor_all 0.0790
_refine_ls_R_factor_gt 0.0642
_refine_ls_shift/su_max 0.000
_refine_ls_shift/su_mean 0.000
_refine_ls_structure_factor_coef Fsqd
_refine_ls_weighting_details 'w=1/[\s^2^(Fo^2^)+(0.1098P)^2^+1.1408P] where P=(Fo^2^+2Fc^2^)/3'
_refine_ls_weighting_scheme calc
_refine_ls_wR_factor_gt 0.1772
_refine_ls_wR_factor_ref 0.1919
_reflns_Friedel_coverage 0.000
_reflns_number_gt 6393
_reflns_number_total 8178
_reflns_threshold_expression 'I > 2\s(I)'
_cod_data_source_file d5cc02120k3.cif
_cod_data_source_block SHCSH_1
_cod_depositor_comments 'Adding full bibliography for 7134758.cif.'
_cod_original_formula_sum 'C50.20 H52.96 Cl3.06 N2'
_cod_database_code 7134758
_shelx_shelxl_version_number 2018/3
_shelx_space_group_comment
;
The symmetry employed for this shelxl refinement is uniquely defined
by the following loop, which should always be used as a source of
symmetry information in preference to the above space-group names.
They are only intended as comments.
;

loop_
_space_group_symop_operation_xyz
'x, y, z'
'-x, -y, -z'

loop_
_atom_site_label
_atom_site_type_symbol
_atom_site_fract_x
_atom_site_fract_y
_atom_site_fract_z
_atom_site_U_iso_or_equiv
_atom_site_adp_type
_atom_site_occupancy
_atom_site_site_symmetry_order
_atom_site_calc_flag
_atom_site_refinement_flags_posn
_atom_site_refinement_flags_adp
_atom_site_refinement_flags_occupancy
_atom_site_disorder_assembly
_atom_site_disorder_group
Cl1 Cl 0.8699(2) 0.37589(9) 0.56634(7) 0.0615(4) Uani 0.725(3) 1 d D U P A 1
Cl2 Cl 0.83503(11) 0.48818(10) 0.69921(7) 0.0686(4) Uani 0.725(3) 1 d D U P A 1
C46 C 0.8127(6) 0.4920(3) 0.6012(3) 0.0560(11) Uani 0.725(3) 1 d D U P A 1
H46A H 0.711082 0.507176 0.592737 0.067 Uiso 0.725(3) 1 calc R U P A 1
H46B H 0.867430 0.548000 0.573129 0.067 Uiso 0.725(3) 1 calc R U P A 1
N1 N 0.20033(18) 0.82621(13) 0.58025(10) 0.0306(4) Uani 1 1 d . U . . .
N2 N 0.14211(18) 0.93044(13) 0.43851(10) 0.0306(4) Uani 1 1 d . U . . .
C1 C 0.0436(2) 0.87353(16) 0.48053(12) 0.0313(5) Uani 1 1 d . U . . .
C2 C -0.0907(2) 0.86588(17) 0.45211(14) 0.0362(5) Uani 1 1 d . U . . .
H2 H -0.110600 0.900233 0.404166 0.043 Uiso 1 1 calc R U . . .
C3 C -0.1914(2) 0.80847(18) 0.49441(15) 0.0410(6) Uani 1 1 d . U . . .
H3 H -0.280824 0.802531 0.475287 0.049 Uiso 1 1 calc R U . . .
C4 C -0.1631(2) 0.75818(18) 0.56614(15) 0.0410(6) Uani 1 1 d . U . . .
H4 H -0.234220 0.719091 0.594732 0.049 Uiso 1 1 calc R U . . .
C5 C -0.0351(2) 0.76470(17) 0.59523(14) 0.0382(5) Uani 1 1 d . U . . .
H5 H -0.018223 0.731267 0.643883 0.046 Uiso 1 1 calc R U . . .
C6 C 0.0726(2) 0.82197(16) 0.55204(12) 0.0318(5) Uani 1 1 d . U . . .
C7 C 0.2694(2) 0.93110(15) 0.46518(11) 0.0278(4) Uani 1 1 d . U . . .
C8 C 0.2995(2) 0.87758(15) 0.53651(11) 0.0274(4) Uani 1 1 d . U . . .
C9 C 0.4368(2) 0.88694(15) 0.56654(11) 0.0271(4) Uani 1 1 d . U . . .
C10 C 0.5152(2) 0.97256(15) 0.53633(11) 0.0274(4) Uani 1 1 d . U . . .
C11 C 0.6247(2) 1.00292(15) 0.57673(11) 0.0277(4) Uani 1 1 d . U . . .
C12 C 0.6366(2) 0.95944(15) 0.65233(11) 0.0282(4) Uani 1 1 d . U . . .
C13 C 0.5802(2) 0.86193(15) 0.67424(11) 0.0270(4) Uani 1 1 d . U . . .
C15 C 0.4594(2) 0.71224(15) 0.64209(11) 0.0274(4) Uani 1 1 d . U . . .
C16 C 0.4963(2) 0.65509(15) 0.70966(11) 0.0283(4) Uani 1 1 d . U . . .
C17 C 0.4658(2) 0.55037(16) 0.72208(12) 0.0300(4) Uani 1 1 d . U . . .
H17 H 0.485761 0.513221 0.769084 0.036 Uiso 1 1 calc R U . . .
C18 C 0.4082(2) 0.49936(16) 0.66916(12) 0.0300(4) Uani 1 1 d . U . . .
C19 C 0.3843(2) 0.55585(16) 0.59925(12) 0.0307(4) Uani 1 1 d . U . . .
H19 H 0.350667 0.522213 0.560200 0.037 Uiso 1 1 calc R U . . .
C20 C 0.4086(2) 0.65862(16) 0.58638(11) 0.0289(4) Uani 1 1 d . U . . .
H20 H 0.390810 0.694562 0.538645 0.035 Uiso 1 1 calc R U . . .
C21 C 0.2153(3) 0.37709(19) 0.67281(16) 0.0448(6) Uani 1 1 d . U . . .
H21A H 0.157665 0.413480 0.711064 0.067 Uiso 1 1 calc R U . . .
H21B H 0.193095 0.304511 0.678948 0.067 Uiso 1 1 calc R U . . .
H21C H 0.194033 0.407732 0.622133 0.067 Uiso 1 1 calc R U . . .
C22 C 0.3740(2) 0.38580(16) 0.68269(12) 0.0338(5) Uani 1 1 d . U . . .
C23 C 0.4066(3) 0.33731(19) 0.76147(14) 0.0494(7) Uani 1 1 d . U . . .
H23A H 0.507845 0.341789 0.767730 0.074 Uiso 1 1 calc R U . . .
H23B H 0.383019 0.265018 0.767431 0.074 Uiso 1 1 calc R U . . .
H23C H 0.349791 0.373988 0.799852 0.074 Uiso 1 1 calc R U . . .
C24 C 0.4619(3) 0.32643(17) 0.62375(14) 0.0400(5) Uani 1 1 d . U . . .
H24A H 0.437559 0.353977 0.572887 0.060 Uiso 1 1 calc R U . . .
H24B H 0.441278 0.253606 0.632514 0.060 Uiso 1 1 calc R U . . .
H24C H 0.563320 0.333656 0.628086 0.060 Uiso 1 1 calc R U . . .
C25 C 0.5715(2) 0.70304(15) 0.76401(11) 0.0288(4) Uani 1 1 d . U . . .
C26 C 0.4886(2) 0.82113(15) 0.62753(11) 0.0273(4) Uani 1 1 d . U . . .
C27 C 0.6178(2) 0.80478(15) 0.74426(11) 0.0276(4) Uani 1 1 d . U . . .
C28 C 0.7006(2) 0.84805(15) 0.79393(11) 0.0289(4) Uani 1 1 d . U . . .
C29 C 0.6063(2) 0.65054(16) 0.83250(12) 0.0320(5) Uani 1 1 d . U . . .
H29 H 0.572525 0.583867 0.846322 0.038 Uiso 1 1 calc R U . . .
C30 C 0.6887(2) 0.69153(16) 0.88172(12) 0.0320(5) Uani 1 1 d . U . . .
C31 C 0.7359(2) 0.78976(16) 0.86086(12) 0.0309(4) Uani 1 1 d . U . . .
H31 H 0.794011 0.818264 0.893212 0.037 Uiso 1 1 calc R U . . .
C32 C 0.5793(3) 0.6290(2) 1.00854(13) 0.0501(7) Uani 1 1 d . U . . .
H32A H 0.548326 0.699627 1.017974 0.075 Uiso 1 1 calc R U . . .
H32B H 0.594726 0.588109 1.056766 0.075 Uiso 1 1 calc R U . . .
H32C H 0.505901 0.598978 0.983621 0.075 Uiso 1 1 calc R U . . .
C33 C 0.7182(3) 0.62964(17) 0.95730(13) 0.0391(5) Uani 1 1 d . U . . .
C34 C 0.8305(3) 0.6765(2) 0.99765(15) 0.0501(7) Uani 1 1 d . U . . .
H34A H 0.918970 0.680492 0.964729 0.075 Uiso 1 1 calc R U . . .
H34B H 0.847848 0.633413 1.044740 0.075 Uiso 1 1 calc R U . . .
H34C H 0.796546 0.745677 1.009370 0.075 Uiso 1 1 calc R U . . .
C35 C 0.7708(3) 0.51921(19) 0.94439(15) 0.0504(7) Uani 1 1 d . U . . .
H35A H 0.698007 0.486220 0.921047 0.076 Uiso 1 1 calc R U . . .
H35B H 0.789235 0.480507 0.993053 0.076 Uiso 1 1 calc R U . . .
H35C H 0.858578 0.520389 0.910807 0.076 Uiso 1 1 calc R U . . .
C36 C 0.7007(2) 1.01076(15) 0.70852(11) 0.0290(4) Uani 1 1 d . U . . .
C37 C 0.7138(2) 1.11790(16) 0.69931(12) 0.0318(5) Uani 1 1 d . U . . .
H37 H 0.683194 1.156605 0.654884 0.038 Uiso 1 1 calc R U . . .
C38 C 0.7691(2) 1.16743(16) 0.75246(12) 0.0322(5) Uani 1 1 d . U . . .
H38 H 0.775815 1.239851 0.744462 0.039 Uiso 1 1 calc R U . . .
C39 C 0.8168(2) 1.11326(16) 0.81916(12) 0.0305(4) Uani 1 1 d . U . . .
C40 C 0.7367(2) 0.95589(15) 0.77715(11) 0.0289(4) Uani 1 1 d . U . . .
C41 C 0.7978(2) 1.00881(16) 0.82998(11) 0.0296(4) Uani 1 1 d . U . . .
H41 H 0.827151 0.971040 0.875020 0.035 Uiso 1 1 calc R U . . .
C42 C 0.7608(4) 1.2414(2) 0.91181(16) 0.0594(8) Uani 1 1 d . U . . .
H42A H 0.722260 1.290179 0.872078 0.089 Uiso 1 1 calc R U . . .
H42B H 0.799161 1.279294 0.949278 0.089 Uiso 1 1 calc R U . . .
H42C H 0.684979 1.199092 0.936654 0.089 Uiso 1 1 calc R U . . .
C43 C 0.8791(3) 1.17247(16) 0.87665(12) 0.0365(5) Uani 1 1 d . U . . .
C44 C 0.9430(3) 1.10086(18) 0.93984(13) 0.0437(6) Uani 1 1 d . U . . .
H44A H 0.868931 1.058698 0.966830 0.066 Uiso 1 1 calc R U . . .
H44B H 0.981814 1.141775 0.975289 0.066 Uiso 1 1 calc R U . . .
H44C H 1.019142 1.056154 0.917937 0.066 Uiso 1 1 calc R U . . .
C45 C 0.9970(3) 1.2382(2) 0.83636(15) 0.0560(8) Uani 1 1 d . U . . .
H45A H 1.072224 1.193581 0.813532 0.084 Uiso 1 1 calc R U . . .
H45B H 1.036762 1.276552 0.873105 0.084 Uiso 1 1 calc R U . . .
H45C H 0.957509 1.286534 0.796681 0.084 Uiso 1 1 calc R U . . .
Cl5 Cl 0.7776(5) 0.3015(5) 0.1229(3) 0.0651(13) Uani 0.1660(15) 1 d D U P B 5
C48 C 0.7354(14) -0.0310(8) 0.2736(6) 0.051(2) Uani 0.293(2) 1 d D U P C 1
H48A H 0.830960 -0.044257 0.290988 0.077 Uiso 0.293(2) 1 calc R U P C 1
H48B H 0.700659 -0.095072 0.260377 0.077 Uiso 0.293(2) 1 calc R U P C 1
H48C H 0.671205 -0.004332 0.314016 0.077 Uiso 0.293(2) 1 calc R U P C 1
C49 C 0.7760(8) 0.1255(5) 0.1865(4) 0.0680(15) Uani 0.486(2) 1 d D U P D 2
H49A H 0.818500 0.106984 0.136615 0.082 Uiso 0.486(2) 1 calc R U P D 2
H49B H 0.674050 0.144961 0.181741 0.082 Uiso 0.486(2) 1 calc R U P D 2
C50 C 0.8478(8) 0.2141(5) 0.2079(4) 0.0630(14) Uani 0.486(2) 1 d D U P D 2
H50A H 0.951179 0.196357 0.207669 0.076 Uiso 0.486(2) 1 calc R U P D 2
H50B H 0.812286 0.227321 0.260055 0.076 Uiso 0.486(2) 1 calc R U P D 2
C51 C 0.7909(9) 0.0286(6) 0.2481(5) 0.0756(17) Uani 0.486(2) 1 d D U P D 2
H51A H 0.890825 0.000688 0.244306 0.091 Uiso 0.486(2) 1 calc R U P D 2
H51B H 0.770573 0.052190 0.299055 0.091 Uiso 0.486(2) 1 calc R U P D 2
Cl3 Cl 0.9273(11) 0.4792(9) 0.4964(6) 0.122(3) Uani 0.1377(14) 1 d D U P A -2
Cl4 Cl 0.8320(12) 0.4685(9) 0.6401(6) 0.108(3) Uani 0.1377(14) 1 d D U P A -2
C53 C 0.875(8) 0.3893(14) 0.5699(14) 0.104(4) Uani 0.1377(14) 1 d D U P A -2
H53A H 0.792497 0.352910 0.558522 0.125 Uiso 0.1377(14) 1 calc R U P A -2
H53B H 0.954037 0.338676 0.582686 0.125 Uiso 0.1377(14) 1 calc R U P A -2
C54 C 0.7409(14) 0.0495(8) 0.2026(7) 0.072(2) Uani 0.293(2) 1 d D U P C 1
H54A H 0.793613 0.019639 0.158928 0.086 Uiso 0.293(2) 1 calc R U P C 1
H54B H 0.643480 0.071360 0.188982 0.086 Uiso 0.293(2) 1 calc R U P C 1
C55 C 0.7024(11) -0.0510(6) 0.2418(6) 0.089(2) Uani 0.486(2) 1 d D U P D 2
H55A H 0.605711 -0.022330 0.234490 0.134 Uiso 0.486(2) 1 calc R U P D 2
H55B H 0.701256 -0.098743 0.288075 0.134 Uiso 0.486(2) 1 calc R U P D 2
H55C H 0.738107 -0.087830 0.198271 0.134 Uiso 0.486(2) 1 calc R U P D 2
C56 C 0.8179(15) 0.1429(8) 0.2233(8) 0.077(2) Uani 0.293(2) 1 d D U P C 1
H56A H 0.777210 0.158684 0.274166 0.092 Uiso 0.293(2) 1 calc R U P C 1
H56B H 0.918840 0.120263 0.228101 0.092 Uiso 0.293(2) 1 calc R U P C 1
C60 C 0.863(2) 0.2833(11) 0.2056(9) 0.066(2) Uani 0.1660(15) 1 d D U P B 5
H60A H 0.934786 0.225019 0.202096 0.080 Uiso 0.1660(15) 1 calc R U P B 5
H60B H 0.792930 0.264157 0.248488 0.080 Uiso 0.1660(15) 1 calc R U P B 5
C61 C 0.8234(8) 0.3124(5) 0.1543(4) 0.0555(14) Uani 0.486(2) 1 d D U P D 2
H61A H 0.720610 0.331947 0.153533 0.067 Uiso 0.486(2) 1 calc R U P D 2
H61B H 0.862711 0.302339 0.102073 0.067 Uiso 0.486(2) 1 calc R U P D 2
Cl7 Cl 0.5711(14) -0.0526(9) 0.0227(6) 0.076(2) Uani 0.1660(15) 1 d D U P B -3
Cl8 Cl 0.6584(11) -0.0249(8) 0.1642(6) 0.134(2) Uani 0.1660(15) 1 d D U P B -3
C63 C 0.593(3) 0.0370(12) 0.0836(9) 0.093(3) Uani 0.1660(15) 1 d D U P B -3
H63A H 0.500216 0.073496 0.096538 0.112 Uiso 0.1660(15) 1 calc R U P B -3
H63B H 0.659417 0.088200 0.059376 0.112 Uiso 0.1660(15) 1 calc R U P B -3
Cl9 Cl 0.587(2) -0.0377(16) 0.1091(14) 0.106(3) Uani 0.0551(13) 1 d D U P E -4
Cl10 Cl 0.717(2) 0.1292(13) 0.1433(10) 0.090(3) Uani 0.0551(13) 1 d D U P E -4
C69 C 0.701(4) 0.056(2) 0.0691(12) 0.104(3) Uani 0.0551(13) 1 d D U P E -4
H69A H 0.659681 0.097928 0.025914 0.124 Uiso 0.0551(13) 1 calc R U P E -4
H69B H 0.794151 0.024481 0.051374 0.124 Uiso 0.0551(13) 1 calc R U P E -4
Cl6 Cl 0.9479(8) 0.3905(4) 0.2250(3) 0.0697(16) Uani 0.1660(15) 1 d D . P B 5
C71 C 0.8808(13) 0.3336(9) 0.2056(7) 0.062(2) Uani 0.293(2) 1 d D U P C 1
H71A H 0.835424 0.340749 0.257172 0.075 Uiso 0.293(2) 1 calc R U P C 1
H71B H 0.983786 0.317872 0.209625 0.075 Uiso 0.293(2) 1 calc R U P C 1
C72 C 0.8587(15) 0.4324(9) 0.1564(7) 0.070(3) Uani 0.293(2) 1 d D U P C 1
H72A H 0.906811 0.426104 0.105989 0.105 Uiso 0.293(2) 1 calc R U P C 1
H72B H 0.898146 0.488175 0.178997 0.105 Uiso 0.293(2) 1 calc R U P C 1
H72C H 0.756756 0.447513 0.152080 0.105 Uiso 0.293(2) 1 calc R U P C 1
C73 C 0.8150(15) 0.2426(9) 0.1718(8) 0.073(2) Uani 0.293(2) 1 d D U P C 1
H73A H 0.715246 0.262941 0.161676 0.088 Uiso 0.293(2) 1 calc R U P C 1
H73B H 0.868202 0.231000 0.122803 0.088 Uiso 0.293(2) 1 calc R U P C 1
C75 C 0.9028(9) 0.3971(7) 0.1867(6) 0.0713(19) Uani 0.486(2) 1 d D U P D 2
H75A H 0.852367 0.414543 0.234468 0.107 Uiso 0.486(2) 1 calc R U P D 2
H75B H 0.905823 0.458583 0.150193 0.107 Uiso 0.486(2) 1 calc R U P D 2
H75C H 1.000012 0.371218 0.195782 0.107 Uiso 0.486(2) 1 calc R U P D 2
C14 C 0.5375(16) 0.0278(9) 0.0579(8) 0.087(3) Uani 0.2789(17) 1 d D U P F -2
H14A H 0.596732 0.087306 0.058323 0.105 Uiso 0.2789(17) 1 calc R U P F -2
H14B H 0.466036 0.025722 0.101979 0.105 Uiso 0.2789(17) 1 calc R U P F -2
Cl11 Cl 0.6417(5) -0.0874(3) 0.0568(3) 0.0954(13) Uani 0.2789(17) 1 d D U P F -2
Cl12 Cl 0.4558(13) 0.0320(9) -0.0287(7) 0.154(5) Uani 0.2789(17) 1 d D U P F -2

loop_
_atom_site_aniso_label
_atom_site_aniso_U_11
_atom_site_aniso_U_22
_atom_site_aniso_U_33
_atom_site_aniso_U_23
_atom_site_aniso_U_13
_atom_site_aniso_U_12
Cl1 0.0474(6) 0.0613(6) 0.0807(7) -0.0288(5) -0.0089(5) -0.0006(5)
Cl2 0.0483(6) 0.0893(8) 0.0736(8) -0.0330(6) -0.0147(5) 0.0111(5)
C46 0.059(3) 0.048(2) 0.063(3) -0.008(2) -0.012(2) -0.0064(18)
N1 0.0284(9) 0.0301(9) 0.0344(9) -0.0044(7) -0.0017(7) -0.0088(7)
N2 0.0295(9) 0.0287(9) 0.0358(9) -0.0066(7) -0.0077(8) -0.0070(7)
C1 0.0272(10) 0.0279(10) 0.0407(11) -0.0087(8) -0.0033(9) -0.0071(8)
C2 0.0302(11) 0.0330(11) 0.0484(13) -0.0113(9) -0.0086(10) -0.0050(8)
C3 0.0270(11) 0.0377(12) 0.0616(15) -0.0170(11) -0.0045(11) -0.0062(9)
C4 0.0270(11) 0.0355(12) 0.0614(15) -0.0121(11) 0.0043(11) -0.0088(9)
C5 0.0310(11) 0.0362(12) 0.0481(13) -0.0057(10) 0.0019(10) -0.0106(9)
C6 0.0264(10) 0.0308(10) 0.0398(11) -0.0079(9) -0.0018(9) -0.0080(8)
C7 0.0287(10) 0.0248(9) 0.0318(10) -0.0064(8) -0.0055(8) -0.0070(8)
C8 0.0267(10) 0.0253(9) 0.0315(10) -0.0053(8) -0.0024(8) -0.0072(7)
C9 0.0281(10) 0.0274(10) 0.0270(9) -0.0051(8) -0.0027(8) -0.0077(8)
C10 0.0270(10) 0.0270(10) 0.0291(10) -0.0032(8) -0.0030(8) -0.0072(8)
C11 0.0290(10) 0.0244(9) 0.0313(10) -0.0040(8) -0.0055(8) -0.0064(8)
C12 0.0268(10) 0.0276(10) 0.0312(10) -0.0039(8) -0.0040(8) -0.0052(8)
C13 0.0268(10) 0.0270(10) 0.0281(10) -0.0042(8) -0.0026(8) -0.0055(8)
C15 0.0243(10) 0.0291(10) 0.0294(10) -0.0036(8) -0.0009(8) -0.0076(8)
C16 0.0261(10) 0.0299(10) 0.0295(10) -0.0037(8) -0.0002(8) -0.0072(8)
C17 0.0304(11) 0.0309(10) 0.0293(10) -0.0016(8) -0.0026(9) -0.0083(8)
C18 0.0272(10) 0.0284(10) 0.0349(11) -0.0031(8) -0.0002(9) -0.0083(8)
C19 0.0313(11) 0.0312(10) 0.0317(10) -0.0075(8) -0.0039(9) -0.0086(8)
C20 0.0296(10) 0.0301(10) 0.0275(10) -0.0020(8) -0.0024(8) -0.0068(8)
C21 0.0386(13) 0.0355(12) 0.0615(15) -0.0057(11) -0.0003(12) -0.0158(10)
C22 0.0381(12) 0.0286(10) 0.0360(11) -0.0026(8) -0.0051(9) -0.0111(9)
C23 0.0754(18) 0.0310(12) 0.0439(13) 0.0042(10) -0.0147(13) -0.0196(12)
C24 0.0412(13) 0.0306(11) 0.0490(13) -0.0058(10) -0.0032(11) -0.0063(9)
C25 0.0284(10) 0.0278(10) 0.0305(10) -0.0025(8) -0.0008(9) -0.0079(8)
C26 0.0261(10) 0.0282(10) 0.0283(10) -0.0040(8) -0.0007(8) -0.0065(8)
C27 0.0281(10) 0.0274(10) 0.0282(10) -0.0041(8) -0.0026(8) -0.0054(8)
C28 0.0301(10) 0.0278(10) 0.0295(10) -0.0030(8) -0.0027(9) -0.0070(8)
C29 0.0359(11) 0.0283(10) 0.0327(11) -0.0015(8) -0.0037(9) -0.0107(8)
C30 0.0363(11) 0.0289(10) 0.0315(10) -0.0012(8) -0.0054(9) -0.0074(8)
C31 0.0360(11) 0.0279(10) 0.0308(10) -0.0036(8) -0.0079(9) -0.0076(8)
C32 0.0672(18) 0.0521(15) 0.0324(12) 0.0026(11) -0.0071(12) -0.0218(13)
C33 0.0538(14) 0.0311(11) 0.0348(11) 0.0027(9) -0.0151(10) -0.0153(10)
C34 0.0696(18) 0.0405(13) 0.0437(13) 0.0091(11) -0.0285(13) -0.0194(12)
C35 0.0676(17) 0.0359(13) 0.0501(14) 0.0037(11) -0.0250(13) -0.0079(12)
C36 0.0299(10) 0.0280(10) 0.0301(10) -0.0035(8) -0.0038(9) -0.0062(8)
C37 0.0359(11) 0.0279(10) 0.0326(10) -0.0020(8) -0.0072(9) -0.0043(8)
C38 0.0381(12) 0.0244(10) 0.0357(11) -0.0038(8) -0.0071(9) -0.0061(8)
C39 0.0338(11) 0.0282(10) 0.0308(10) -0.0042(8) -0.0051(9) -0.0075(8)
C40 0.0294(10) 0.0269(10) 0.0312(10) -0.0037(8) -0.0020(9) -0.0059(8)
C41 0.0332(11) 0.0284(10) 0.0281(10) -0.0017(8) -0.0062(9) -0.0064(8)
C42 0.089(2) 0.0459(15) 0.0488(15) -0.0222(12) -0.0204(15) 0.0075(14)
C43 0.0497(13) 0.0292(11) 0.0334(11) -0.0028(9) -0.0123(10) -0.0129(9)
C44 0.0621(16) 0.0365(12) 0.0372(12) -0.0021(10) -0.0228(11) -0.0163(11)
C45 0.0751(19) 0.0528(15) 0.0456(14) 0.0075(12) -0.0258(13) -0.0383(14)
Cl5 0.053(3) 0.087(3) 0.050(2) 0.010(2) 0.002(2) -0.002(2)
C48 0.070(5) 0.037(4) 0.045(5) -0.012(4) -0.004(4) 0.012(4)
C49 0.067(3) 0.083(3) 0.061(3) -0.027(3) -0.028(3) 0.006(3)
C50 0.060(3) 0.071(3) 0.055(3) -0.006(3) 0.006(3) -0.001(3)
C51 0.074(4) 0.067(3) 0.083(4) -0.020(3) 0.015(3) 0.007(3)
Cl3 0.100(5) 0.127(6) 0.140(7) -0.005(5) -0.016(5) -0.014(5)
Cl4 0.102(5) 0.120(6) 0.109(6) -0.028(5) -0.013(5) -0.020(5)
C53 0.087(7) 0.116(8) 0.112(8) -0.014(7) -0.015(7) -0.014(7)
C54 0.074(4) 0.065(4) 0.071(4) -0.012(4) 0.010(4) 0.015(4)
C55 0.085(4) 0.067(4) 0.104(5) 0.007(4) 0.028(4) 0.008(3)
C56 0.074(4) 0.077(4) 0.076(4) -0.010(4) 0.008(4) 0.005(4)
C60 0.057(4) 0.076(4) 0.062(4) -0.005(4) 0.007(4) 0.004(4)
C61 0.051(3) 0.069(3) 0.046(3) -0.014(3) 0.005(3) -0.004(3)
Cl7 0.081(4) 0.070(4) 0.081(4) -0.008(3) -0.011(3) -0.037(4)
Cl8 0.123(4) 0.129(4) 0.141(5) 0.004(4) 0.017(4) 0.005(4)
C63 0.095(6) 0.081(5) 0.103(6) -0.012(5) 0.013(5) -0.018(5)
Cl9 0.107(6) 0.099(5) 0.111(6) -0.020(5) 0.007(5) -0.007(5)
Cl10 0.089(5) 0.090(5) 0.089(5) -0.011(5) 0.008(5) 0.005(5)
C69 0.104(6) 0.092(5) 0.111(6) -0.013(5) 0.014(6) -0.006(5)
Cl6 0.107(5) 0.053(3) 0.045(2) -0.003(2) 0.005(3) 0.000(3)
C71 0.050(4) 0.075(4) 0.057(4) 0.002(4) 0.011(3) 0.000(4)
C72 0.062(5) 0.082(6) 0.063(5) -0.009(5) 0.011(4) -0.007(5)
C73 0.063(4) 0.089(4) 0.066(4) -0.009(4) 0.003(3) 0.005(4)
C75 0.061(4) 0.073(4) 0.076(5) -0.007(4) 0.009(4) 0.004(3)
C14 0.101(6) 0.057(5) 0.105(6) -0.028(5) 0.025(5) -0.020(5)
Cl11 0.084(3) 0.072(2) 0.132(4) -0.026(2) 0.001(3) -0.0058(19)
Cl12 0.131(7) 0.146(8) 0.181(8) 0.029(6) -0.037(5) -0.010(5)

loop_
_atom_type_symbol
_atom_type_description
_atom_type_scat_dispersion_real
_atom_type_scat_dispersion_imag
_atom_type_scat_source
C C 0.0181 0.0091 'International Tables Vol C Tables 4.2.6.8 and 6.1.1.4'
H H 0.0000 0.0000 'International Tables Vol C Tables 4.2.6.8 and 6.1.1.4'
Cl Cl 0.3639 0.7018 'International Tables Vol C Tables 4.2.6.8 and 6.1.1.4'
N N 0.0311 0.0180 'International Tables Vol C Tables 4.2.6.8 and 6.1.1.4'

loop_
_geom_angle_atom_site_label_1
_geom_angle_atom_site_label_2
_geom_angle_atom_site_label_3
_geom_angle
_geom_angle_site_symmetry_1
_geom_angle_site_symmetry_3
_geom_angle_publ_flag
Cl1 C46 Cl2 111.4(3) . . ?
Cl1 C46 H46A 109.3 . . ?
Cl2 C46 H46A 109.3 . . ?
Cl1 C46 H46B 109.3 . . ?
Cl2 C46 H46B 109.3 . . ?
H46A C46 H46B 108.0 . . ?
C8 N1 C6 117.14(18) . . ?
C7 N2 C1 117.29(18) . . ?
N2 C1 C6 120.98(18) . . ?
N2 C1 C2 119.1(2) . . ?
C6 C1 C2 119.90(19) . . ?
C3 C2 C1 119.5(2) . . ?
C3 C2 H2 120.2 . . ?
C1 C2 H2 120.2 . . ?
C2 C3 C4 120.5(2) . . ?
C2 C3 H3 119.7 . . ?
C4 C3 H3 119.7 . . ?
C5 C4 C3 121.2(2) . . ?
C5 C4 H4 119.4 . . ?
C3 C4 H4 119.4 . . ?
C4 C5 C6 119.5(2) . . ?
C4 C5 H5 120.2 . . ?
C6 C5 H5 120.2 . . ?
N1 C6 C1 121.42(19) . . ?
N1 C6 C5 119.4(2) . . ?
C1 C6 C5 119.2(2) . . ?
N2 C7 C8 121.64(18) . . ?
N2 C7 C11 118.47(18) . 2_676 ?
C8 C7 C11 119.59(17) . 2_676 ?
N1 C8 C7 121.35(18) . . ?
N1 C8 C9 118.45(18) . . ?
C7 C8 C9 119.91(17) . . ?
C26 C9 C10 118.85(18) . . ?
C26 C9 C8 123.89(17) . . ?
C10 C9 C8 117.03(18) . . ?
C11 C10 C9 119.41(18) . . ?
C11 C10 C10 120.3(2) . 2_676 ?
C9 C10 C10 120.2(2) . 2_676 ?
C10 C11 C12 118.94(18) . . ?
C10 C11 C7 117.55(18) . 2_676 ?
C12 C11 C7 123.10(18) . 2_676 ?
C11 C12 C13 117.75(18) . . ?
C11 C12 C36 123.31(18) . . ?
C13 C12 C36 118.92(18) . . ?
C26 C13 C12 120.18(18) . . ?
C26 C13 C27 120.59(17) . . ?
C12 C13 C27 119.23(18) . . ?
C16 C15 C20 117.67(18) . . ?
C16 C15 C26 120.36(18) . . ?
C20 C15 C26 121.61(18) . . ?
C15 C16 C17 118.86(18) . . ?
C15 C16 C25 120.01(18) . . ?
C17 C16 C25 121.07(18) . . ?
C18 C17 C16 123.10(19) . . ?
C18 C17 H17 118.5 . . ?
C16 C17 H17 118.5 . . ?
C17 C18 C19 116.90(18) . . ?
C17 C18 C22 123.21(19) . . ?
C19 C18 C22 119.88(18) . . ?
C20 C19 C18 121.29(19) . . ?
C20 C19 H19 119.4 . . ?
C18 C19 H19 119.4 . . ?
C19 C20 C15 121.76(19) . . ?
C19 C20 H20 119.1 . . ?
C15 C20 H20 119.1 . . ?
C22 C21 H21A 109.5 . . ?
C22 C21 H21B 109.5 . . ?
H21A C21 H21B 109.5 . . ?
C22 C21 H21C 109.5 . . ?
H21A C21 H21C 109.5 . . ?
H21B C21 H21C 109.5 . . ?
C23 C22 C24 108.6(2) . . ?
C23 C22 C18 112.49(18) . . ?
C24 C22 C18 109.15(17) . . ?
C23 C22 C21 109.2(2) . . ?
C24 C22 C21 108.64(18) . . ?
C18 C22 C21 108.70(18) . . ?
C22 C23 H23A 109.5 . . ?
C22 C23 H23B 109.5 . . ?
H23A C23 H23B 109.5 . . ?
C22 C23 H23C 109.5 . . ?
H23A C23 H23C 109.5 . . ?
H23B C23 H23C 109.5 . . ?
C22 C24 H24A 109.5 . . ?
C22 C24 H24B 109.5 . . ?
H24A C24 H24B 109.5 . . ?
C22 C24 H24C 109.5 . . ?
H24A C24 H24C 109.5 . . ?
H24B C24 H24C 109.5 . . ?
C29 C25 C27 118.77(18) . . ?
C29 C25 C16 122.02(18) . . ?
C27 C25 C16 119.10(18) . . ?
C9 C26 C13 117.93(17) . . ?
C9 C26 C15 123.50(17) . . ?
C13 C26 C15 118.47(18) . . ?
C28 C27 C25 119.19(18) . . ?
C28 C27 C13 120.93(18) . . ?
C25 C27 C13 119.87(18) . . ?
C31 C28 C27 119.13(18) . . ?
C31 C28 C40 121.59(18) . . ?
C27 C28 C40 119.06(18) . . ?
C25 C29 C30 122.79(19) . . ?
C25 C29 H29 118.6 . . ?
C30 C29 H29 118.6 . . ?
C31 C30 C29 117.73(19) . . ?
C31 C30 C33 122.88(18) . . ?
C29 C30 C33 119.33(18) . . ?
C30 C31 C28 122.33(19) . . ?
C30 C31 H31 118.8 . . ?
C28 C31 H31 118.8 . . ?
C33 C32 H32A 109.5 . . ?
C33 C32 H32B 109.5 . . ?
H32A C32 H32B 109.5 . . ?
C33 C32 H32C 109.5 . . ?
H32A C32 H32C 109.5 . . ?
H32B C32 H32C 109.5 . . ?
C34 C33 C32 108.3(2) . . ?
C34 C33 C30 112.35(18) . . ?
C32 C33 C30 107.9(2) . . ?
C34 C33 C35 108.0(2) . . ?
C32 C33 C35 110.0(2) . . ?
C30 C33 C35 110.26(19) . . ?
C33 C34 H34A 109.5 . . ?
C33 C34 H34B 109.5 . . ?
H34A C34 H34B 109.5 . . ?
C33 C34 H34C 109.5 . . ?
H34A C34 H34C 109.5 . . ?
H34B C34 H34C 109.5 . . ?
C33 C35 H35A 109.5 . . ?
C33 C35 H35B 109.5 . . ?
H35A C35 H35B 109.5 . . ?
C33 C35 H35C 109.5 . . ?
H35A C35 H35C 109.5 . . ?
H35B C35 H35C 109.5 . . ?
C40 C36 C37 118.25(18) . . ?
C40 C36 C12 120.42(18) . . ?
C37 C36 C12 120.97(18) . . ?
C38 C37 C36 121.69(19) . . ?
C38 C37 H37 119.2 . . ?
C36 C37 H37 119.2 . . ?
C37 C38 C39 121.27(19) . . ?
C37 C38 H38 119.4 . . ?
C39 C38 H38 119.4 . . ?
C41 C39 C38 117.07(18) . . ?
C41 C39 C43 123.71(19) . . ?
C38 C39 C43 119.15(18) . . ?
C36 C40 C41 118.45(18) . . ?
C36 C40 C28 119.39(18) . . ?
C41 C40 C28 122.01(18) . . ?
C39 C41 C40 122.94(19) . . ?
C39 C41 H41 118.5 . . ?
C40 C41 H41 118.5 . . ?
C43 C42 H42A 109.5 . . ?
C43 C42 H42B 109.5 . . ?
H42A C42 H42B 109.5 . . ?
C43 C42 H42C 109.5 . . ?
H42A C42 H42C 109.5 . . ?
H42B C42 H42C 109.5 . . ?
C42 C43 C44 108.7(2) . . ?
C42 C43 C39 108.6(2) . . ?
C44 C43 C39 112.10(18) . . ?
C42 C43 C45 109.9(2) . . ?
C44 C43 C45 108.1(2) . . ?
C39 C43 C45 109.37(18) . . ?
C43 C44 H44A 109.5 . . ?
C43 C44 H44B 109.5 . . ?
H44A C44 H44B 109.5 . . ?
C43 C44 H44C 109.5 . . ?
H44A C44 H44C 109.5 . . ?
H44B C44 H44C 109.5 . . ?
C43 C45 H45A 109.5 . . ?
C43 C45 H45B 109.5 . . ?
H45A C45 H45B 109.5 . . ?
C43 C45 H45C 109.5 . . ?
H45A C45 H45C 109.5 . . ?
H45B C45 H45C 109.5 . . ?
C54 C48 H48A 109.5 . . ?
C54 C48 H48B 109.5 . . ?
H48A C48 H48B 109.5 . . ?
C54 C48 H48C 109.5 . . ?
H48A C48 H48C 109.5 . . ?
H48B C48 H48C 109.5 . . ?
C50 C49 C51 111.1(6) . . ?
C50 C49 H49A 109.4 . . ?
C51 C49 H49A 109.4 . . ?
C50 C49 H49B 109.4 . . ?
C51 C49 H49B 109.4 . . ?
H49A C49 H49B 108.0 . . ?
C49 C50 C61 112.8(6) . . ?
C49 C50 H50A 109.0 . . ?
C61 C50 H50A 109.0 . . ?
C49 C50 H50B 109.0 . . ?
C61 C50 H50B 109.0 . . ?
H50A C50 H50B 107.8 . . ?
C55 C51 C49 115.3(8) . . ?
C55 C51 H51A 108.5 . . ?
C49 C51 H51A 108.5 . . ?
C55 C51 H51B 108.5 . . ?
C49 C51 H51B 108.5 . . ?
H51A C51 H51B 107.5 . . ?
Cl4 C53 Cl3 99.8(9) . . ?
Cl4 C53 H53A 111.8 . . ?
Cl3 C53 H53A 111.8 . . ?
Cl4 C53 H53B 111.8 . . ?
Cl3 C53 H53B 111.8 . . ?
H53A C53 H53B 109.5 . . ?
C56 C54 C48 107.1(10) . . ?
C56 C54 H54A 110.3 . . ?
C48 C54 H54A 110.3 . . ?
C56 C54 H54B 110.3 . . ?
C48 C54 H54B 110.3 . . ?
H54A C54 H54B 108.5 . . ?
C51 C55 H55A 109.5 . . ?
C51 C55 H55B 109.5 . . ?
H55A C55 H55B 109.5 . . ?
C51 C55 H55C 109.5 . . ?
H55A C55 H55C 109.5 . . ?
H55B C55 H55C 109.5 . . ?
C73 C56 C54 119.8(11) . . ?
C73 C56 H56A 107.4 . . ?
C54 C56 H56A 107.4 . . ?
C73 C56 H56B 107.4 . . ?
C54 C56 H56B 107.4 . . ?
H56A C56 H56B 106.9 . . ?
Cl5 C60 Cl6 114.0(8) . . ?
Cl5 C60 H60A 108.8 . . ?
Cl6 C60 H60A 108.8 . . ?
Cl5 C60 H60B 108.8 . . ?
Cl6 C60 H60B 108.8 . . ?
H60A C60 H60B 107.7 . . ?
C50 C61 C75 105.5(7) . . ?
C50 C61 H61A 110.6 . . ?
C75 C61 H61A 110.6 . . ?
C50 C61 H61B 110.6 . . ?
C75 C61 H61B 110.6 . . ?
H61A C61 H61B 108.8 . . ?
Cl7 C63 Cl8 108.6(10) . . ?
Cl7 C63 H63A 110.0 . . ?
Cl8 C63 H63A 110.0 . . ?
Cl7 C63 H63B 110.0 . . ?
Cl8 C63 H63B 110.0 . . ?
H63A C63 H63B 108.3 . . ?
Cl9 C69 Cl10 103.3(11) . . ?
Cl9 C69 H69A 111.1 . . ?
Cl10 C69 H69A 111.1 . . ?
Cl9 C69 H69B 111.1 . . ?
Cl10 C69 H69B 111.1 . . ?
H69A C69 H69B 109.1 . . ?
C72 C71 C73 110.7(10) . . ?
C72 C71 H71A 109.5 . . ?
C73 C71 H71A 109.5 . . ?
C72 C71 H71B 109.5 . . ?
C73 C71 H71B 109.5 . . ?
H71A C71 H71B 108.1 . . ?
C71 C72 H72A 109.5 . . ?
C71 C72 H72B 109.5 . . ?
H72A C72 H72B 109.5 . . ?
C71 C72 H72C 109.5 . . ?
H72A C72 H72C 109.5 . . ?
H72B C72 H72C 109.5 . . ?
C56 C73 C71 113.5(11) . . ?
C56 C73 H73A 108.9 . . ?
C71 C73 H73A 108.9 . . ?
C56 C73 H73B 108.9 . . ?
C71 C73 H73B 108.9 . . ?
H73A C73 H73B 107.7 . . ?
C61 C75 H75A 109.5 . . ?
C61 C75 H75B 109.5 . . ?
H75A C75 H75B 109.5 . . ?
C61 C75 H75C 109.5 . . ?
H75A C75 H75C 109.5 . . ?
H75B C75 H75C 109.5 . . ?
Cl11 C14 Cl12 101.4(8) . . ?
Cl11 C14 H14A 111.5 . . ?
Cl12 C14 H14A 111.5 . . ?
Cl11 C14 H14B 111.5 . . ?
Cl12 C14 H14B 111.5 . . ?
H14A C14 H14B 109.3 . . ?

loop_
_geom_bond_atom_site_label_1
_geom_bond_atom_site_label_2
_geom_bond_distance
_geom_bond_site_symmetry_2
_geom_bond_publ_flag
Cl1 C46 1.742(4) . ?
Cl2 C46 1.773(5) . ?
C46 H46A 0.9900 . ?
C46 H46B 0.9900 . ?
N1 C8 1.334(3) . ?
N1 C6 1.355(3) . ?
N2 C7 1.333(3) . ?
N2 C1 1.353(3) . ?
C1 C6 1.417(3) . ?
C1 C2 1.421(3) . ?
C2 C3 1.373(3) . ?
C2 H2 0.9500 . ?
C3 C4 1.413(4) . ?
C3 H3 0.9500 . ?
C4 C5 1.369(3) . ?
C4 H4 0.9500 . ?
C5 C6 1.425(3) . ?
C5 H5 0.9500 . ?
C7 C8 1.426(3) . ?
C7 C11 1.466(3) 2_676 ?
C8 C9 1.464(3) . ?
C9 C26 1.415(3) . ?
C9 C10 1.416(3) . ?
C10 C11 1.412(3) . ?
C10 C10 1.454(4) 2_676 ?
C11 C12 1.416(3) . ?
C12 C13 1.420(3) . ?
C12 C36 1.458(3) . ?
C13 C26 1.418(3) . ?
C13 C27 1.445(3) . ?
C15 C16 1.407(3) . ?
C15 C20 1.409(3) . ?
C15 C26 1.463(3) . ?
C16 C17 1.411(3) . ?
C16 C25 1.465(3) . ?
C17 C18 1.380(3) . ?
C17 H17 0.9500 . ?
C18 C19 1.407(3) . ?
C18 C22 1.533(3) . ?
C19 C20 1.373(3) . ?
C19 H19 0.9500 . ?
C20 H20 0.9500 . ?
C21 C22 1.540(3) . ?
C21 H21A 0.9800 . ?
C21 H21B 0.9800 . ?
C21 H21C 0.9800 . ?
C22 C23 1.526(3) . ?
C22 C24 1.529(3) . ?
C23 H23A 0.9800 . ?
C23 H23B 0.9800 . ?
C23 H23C 0.9800 . ?
C24 H24A 0.9800 . ?
C24 H24B 0.9800 . ?
C24 H24C 0.9800 . ?
C25 C29 1.390(3) . ?
C25 C27 1.429(3) . ?
C27 C28 1.416(3) . ?
C28 C31 1.399(3) . ?
C28 C40 1.469(3) . ?
C29 C30 1.393(3) . ?
C29 H29 0.9500 . ?
C30 C31 1.392(3) . ?
C30 C33 1.533(3) . ?
C31 H31 0.9500 . ?
C32 C33 1.533(4) . ?
C32 H32A 0.9800 . ?
C32 H32B 0.9800 . ?
C32 H32C 0.9800 . ?
C33 C34 1.527(3) . ?
C33 C35 1.535(4) . ?
C34 H34A 0.9800 . ?
C34 H34B 0.9800 . ?
C34 H34C 0.9800 . ?
C35 H35A 0.9800 . ?
C35 H35B 0.9800 . ?
C35 H35C 0.9800 . ?
C36 C40 1.407(3) . ?
C36 C37 1.408(3) . ?
C37 C38 1.362(3) . ?
C37 H37 0.9500 . ?
C38 C39 1.411(3) . ?
C38 H38 0.9500 . ?
C39 C41 1.383(3) . ?
C39 C43 1.528(3) . ?
C40 C41 1.410(3) . ?
C41 H41 0.9500 . ?
C42 C43 1.527(4) . ?
C42 H42A 0.9800 . ?
C42 H42B 0.9800 . ?
C42 H42C 0.9800 . ?
C43 C44 1.527(3) . ?
C43 C45 1.534(3) . ?
C44 H44A 0.9800 . ?
C44 H44B 0.9800 . ?
C44 H44C 0.9800 . ?
C45 H45A 0.9800 . ?
C45 H45B 0.9800 . ?
C45 H45C 0.9800 . ?
Cl5 C60 1.730(10) . ?
C48 C54 1.557(13) . ?
C48 H48A 0.9800 . ?
C48 H48B 0.9800 . ?
C48 H48C 0.9800 . ?
C49 C50 1.482(9) . ?
C49 C51 1.595(10) . ?
C49 H49A 0.9900 . ?
C49 H49B 0.9900 . ?
C50 C61 1.537(9) . ?
C50 H50A 0.9900 . ?
C50 H50B 0.9900 . ?
C51 C55 1.399(11) . ?
C51 H51A 0.9900 . ?
C51 H51B 0.9900 . ?
Cl3 C53 1.724(10) . ?
Cl4 C53 1.717(10) . ?
C53 H53A 0.9900 . ?
C53 H53B 0.9900 . ?
C54 C56 1.557(14) . ?
C54 H54A 0.9900 . ?
C54 H54B 0.9900 . ?
C55 H55A 0.9800 . ?
C55 H55B 0.9800 . ?
C55 H55C 0.9800 . ?
C56 C73 1.515(13) . ?
C56 H56A 0.9900 . ?
C56 H56B 0.9900 . ?
C60 Cl6 1.741(10) . ?
C60 H60A 0.9900 . ?
C60 H60B 0.9900 . ?
C61 C75 1.566(10) . ?
C61 H61A 0.9900 . ?
C61 H61B 0.9900 . ?
Cl7 C63 1.715(10) . ?
Cl8 C63 1.717(10) . ?
C63 H63A 0.9900 . ?
C63 H63B 0.9900 . ?
Cl9 C69 1.7400(10) . ?
Cl10 C69 1.7400(10) . ?
C69 H69A 0.9900 . ?
C69 H69B 0.9900 . ?
C71 C72 1.498(13) . ?
C71 C73 1.577(14) . ?
C71 H71A 0.9900 . ?
C71 H71B 0.9900 . ?
C72 H72A 0.9800 . ?
C72 H72B 0.9800 . ?
C72 H72C 0.9800 . ?
C73 H73A 0.9900 . ?
C73 H73B 0.9900 . ?
C75 H75A 0.9800 . ?
C75 H75B 0.9800 . ?
C75 H75C 0.9800 . ?
C14 Cl11 1.750(9) . ?
C14 Cl12 1.780(9) . ?
C14 H14A 0.9900 . ?
C14 H14B 0.9900 . ?

loop_
_geom_torsion_atom_site_label_1
_geom_torsion_atom_site_label_2
_geom_torsion_atom_site_label_3
_geom_torsion_atom_site_label_4
_geom_torsion
_geom_torsion_site_symmetry_1
_geom_torsion_site_symmetry_2
_geom_torsion_site_symmetry_3
_geom_torsion_site_symmetry_4
_geom_torsion_publ_flag
C7 N2 C1 C6 3.7(3) . . . . ?
C7 N2 C1 C2 -176.37(19) . . . . ?
N2 C1 C2 C3 -179.9(2) . . . . ?
C6 C1 C2 C3 0.1(3) . . . . ?
C1 C2 C3 C4 0.8(3) . . . . ?
C2 C3 C4 C5 -0.3(3) . . . . ?
C3 C4 C5 C6 -0.9(3) . . . . ?
C8 N1 C6 C1 -2.6(3) . . . . ?
C8 N1 C6 C5 177.57(19) . . . . ?
N2 C1 C6 N1 -1.2(3) . . . . ?
C2 C1 C6 N1 178.9(2) . . . . ?
N2 C1 C6 C5 178.63(19) . . . . ?
C2 C1 C6 C5 -1.3(3) . . . . ?
C4 C5 C6 N1 -178.4(2) . . . . ?
C4 C5 C6 C1 1.7(3) . . . . ?
C1 N2 C7 C8 -2.5(3) . . . . ?
C1 N2 C7 C11 -176.25(17) . . . 2_676 ?
C6 N1 C8 C7 3.8(3) . . . . ?
C6 N1 C8 C9 177.68(18) . . . . ?
N2 C7 C8 N1 -1.3(3) . . . . ?
C11 C7 C8 N1 172.36(18) 2_676 . . . ?
N2 C7 C8 C9 -175.11(18) . . . . ?
C11 C7 C8 C9 -1.4(3) 2_676 . . . ?
N1 C8 C9 C26 20.2(3) . . . . ?
C7 C8 C9 C26 -165.87(19) . . . . ?
N1 C8 C9 C10 -154.25(18) . . . . ?
C7 C8 C9 C10 19.7(3) . . . . ?
C26 C9 C10 C11 -13.2(3) . . . . ?
C8 C9 C10 C11 161.50(19) . . . . ?
C26 C9 C10 C10 165.6(2) . . . 2_676 ?
C8 C9 C10 C10 -19.7(3) . . . 2_676 ?
C9 C10 C11 C12 -11.4(3) . . . . ?
C10 C10 C11 C12 169.8(2) 2_676 . . . ?
C9 C10 C11 C7 161.48(18) . . . 2_676 ?
C10 C10 C11 C7 -17.4(3) 2_676 . . 2_676 ?
C10 C11 C12 C13 24.6(3) . . . . ?
C7 C11 C12 C13 -147.8(2) 2_676 . . . ?
C10 C11 C12 C36 -154.0(2) . . . . ?
C7 C11 C12 C36 33.6(3) 2_676 . . . ?
C11 C12 C13 C26 -13.5(3) . . . . ?
C36 C12 C13 C26 165.09(19) . . . . ?
C11 C12 C13 C27 166.06(18) . . . . ?
C36 C12 C13 C27 -15.3(3) . . . . ?
C20 C15 C16 C17 -7.2(3) . . . . ?
C26 C15 C16 C17 179.61(18) . . . . ?
C20 C15 C16 C25 169.79(18) . . . . ?
C26 C15 C16 C25 -3.4(3) . . . . ?
C15 C16 C17 C18 3.7(3) . . . . ?
C25 C16 C17 C18 -173.29(19) . . . . ?
C16 C17 C18 C19 2.0(3) . . . . ?
C16 C17 C18 C22 -179.6(2) . . . . ?
C17 C18 C19 C20 -4.1(3) . . . . ?
C22 C18 C19 C20 177.48(19) . . . . ?
C18 C19 C20 C15 0.4(3) . . . . ?
C16 C15 C20 C19 5.3(3) . . . . ?
C26 C15 C20 C19 178.44(19) . . . . ?
C17 C18 C22 C23 1.7(3) . . . . ?
C19 C18 C22 C23 -180.0(2) . . . . ?
C17 C18 C22 C24 -118.9(2) . . . . ?
C19 C18 C22 C24 59.4(3) . . . . ?
C17 C18 C22 C21 122.8(2) . . . . ?
C19 C18 C22 C21 -58.9(3) . . . . ?
C15 C16 C25 C29 178.05(19) . . . . ?
C17 C16 C25 C29 -5.0(3) . . . . ?
C15 C16 C25 C27 -5.7(3) . . . . ?
C17 C16 C25 C27 171.24(19) . . . . ?
C10 C9 C26 C13 24.1(3) . . . . ?
C8 C9 C26 C13 -150.23(19) . . . . ?
C10 C9 C26 C15 -152.23(19) . . . . ?
C8 C9 C26 C15 33.4(3) . . . . ?
C12 C13 C26 C9 -10.6(3) . . . . ?
C27 C13 C26 C9 169.75(18) . . . . ?
C12 C13 C26 C15 165.86(18) . . . . ?
C27 C13 C26 C15 -13.7(3) . . . . ?
C16 C15 C26 C9 -170.61(19) . . . . ?
C20 C15 C26 C9 16.5(3) . . . . ?
C16 C15 C26 C13 13.1(3) . . . . ?
C20 C15 C26 C13 -159.83(19) . . . . ?
C29 C25 C27 C28 1.6(3) . . . . ?
C16 C25 C27 C28 -174.83(18) . . . . ?
C29 C25 C27 C13 -178.54(19) . . . . ?
C16 C25 C27 C13 5.1(3) . . . . ?
C26 C13 C27 C28 -175.32(19) . . . . ?
C12 C13 C27 C28 5.1(3) . . . . ?
C26 C13 C27 C25 4.8(3) . . . . ?
C12 C13 C27 C25 -174.82(19) . . . . ?
C25 C27 C28 C31 0.5(3) . . . . ?
C13 C27 C28 C31 -179.42(19) . . . . ?
C25 C27 C28 C40 -174.26(19) . . . . ?
C13 C27 C28 C40 5.8(3) . . . . ?
C27 C25 C29 C30 -2.2(3) . . . . ?
C16 C25 C29 C30 174.1(2) . . . . ?
C25 C29 C30 C31 0.7(3) . . . . ?
C25 C29 C30 C33 178.1(2) . . . . ?
C29 C30 C31 C28 1.4(3) . . . . ?
C33 C30 C31 C28 -175.8(2) . . . . ?
C27 C28 C31 C30 -2.0(3) . . . . ?
C40 C28 C31 C30 172.6(2) . . . . ?
C31 C30 C33 C34 -12.9(3) . . . . ?
C29 C30 C33 C34 169.9(2) . . . . ?
C31 C30 C33 C32 106.4(2) . . . . ?
C29 C30 C33 C32 -70.8(3) . . . . ?
C31 C30 C33 C35 -133.4(2) . . . . ?
C29 C30 C33 C35 49.4(3) . . . . ?
C11 C12 C36 C40 -166.5(2) . . . . ?
C13 C12 C36 C40 14.9(3) . . . . ?
C11 C12 C36 C37 20.4(3) . . . . ?
C13 C12 C36 C37 -158.1(2) . . . . ?
C40 C36 C37 C38 4.7(3) . . . . ?
C12 C36 C37 C38 177.8(2) . . . . ?
C36 C37 C38 C39 0.4(3) . . . . ?
C37 C38 C39 C41 -3.4(3) . . . . ?
C37 C38 C39 C43 179.5(2) . . . . ?
C37 C36 C40 C41 -6.5(3) . . . . ?
C12 C36 C40 C41 -179.69(19) . . . . ?
C37 C36 C40 C28 169.23(19) . . . . ?
C12 C36 C40 C28 -4.0(3) . . . . ?
C31 C28 C40 C36 179.08(19) . . . . ?
C27 C28 C40 C36 -6.3(3) . . . . ?
C31 C28 C40 C41 -5.4(3) . . . . ?
C27 C28 C40 C41 169.22(19) . . . . ?
C38 C39 C41 C40 1.3(3) . . . . ?
C43 C39 C41 C40 178.3(2) . . . . ?
C36 C40 C41 C39 3.6(3) . . . . ?
C28 C40 C41 C39 -172.0(2) . . . . ?
C41 C39 C43 C42 -109.5(3) . . . . ?
C38 C39 C43 C42 67.4(3) . . . . ?
C41 C39 C43 C44 10.7(3) . . . . ?
C38 C39 C43 C44 -172.4(2) . . . . ?
C41 C39 C43 C45 130.6(2) . . . . ?
C38 C39 C43 C45 -52.5(3) . . . . ?
C51 C49 C50 C61 -174.2(6) . . . . ?
C50 C49 C51 C55 167.0(7) . . . . ?
C48 C54 C56 C73 -168.1(11) . . . . ?
C49 C50 C61 C75 178.6(6) . . . . ?
C54 C56 C73 C71 172.7(10) . . . . ?
C72 C71 C73 C56 -173.2(11) . . . . ?
